data_2233619
loop_
_publ_author_name
'Portalone, Gustavo'

_publ_section_title
;
 4-Methoxybenzamidinium 2,6-dimethoxybenzoate
;
_journal_coeditor_code RZ2691
_journal_issue 2
_journal_name_full 'Acta Crystallographica Section E'
_journal_page_first o268
_journal_page_last o269
_journal_paper_doi 10.1107/S160053681105519X
_journal_volume 68
_journal_year 2012
_chemical_formula_iupac 'C8 H11 N2 O +, C9 H9 O4 -'
_chemical_formula_moiety 'C8 H11 N2 O +, C9 H9 O4 -'
_chemical_formula_sum 'C17 H20 N2 O5'
_chemical_formula_weight 332.35
_chemical_name_common
;
4-Methoxybenzamidinium 2,6-dimethoxybenzoate
;
_chemical_name_systematic
;
[amino(4-methoxyphenyl)methylidene]azanium 2,6-dimethoxybenzoate
;
_space_group_IT_number 14
_symmetry_cell_setting monoclinic
_symmetry_space_group_name_Hall '-P 2ybc'
_symmetry_space_group_name_H-M 'P 1 21/c 1'
_atom_sites_solution_hydrogens geom
_atom_sites_solution_primary direct
_atom_sites_solution_secondary difmap
_audit_creation_method SHELXL-97
_cell_angle_alpha 90.00
_cell_angle_beta 99.241(2)
_cell_angle_gamma 90.00
_cell_formula_units_Z 4
_cell_length_a 12.6594(3)
_cell_length_b 9.6754(2)
_cell_length_c 13.7923(4)
_cell_measurement_reflns_used 41031
_cell_measurement_temperature 298(2)
_cell_measurement_theta_max 34.7487
_cell_measurement_theta_min 2.9081
_cell_volume 1667.42(7)
_computing_cell_refinement 'CrysAlis RED (Oxford Diffraction, 2006)'
_computing_data_collection 'CrysAlis CCD (Oxford Diffraction, 2006)'
_computing_data_reduction 'CrysAlis RED (Oxford Diffraction, 2006)'
_computing_molecular_graphics 'WinGX (Farrugia, 1997)'
_computing_publication_material 'WinGX (Farrugia, 1999)'
_computing_structure_refinement 'SHELXL97 (Sheldrick, 2008)'
_computing_structure_solution 'SIR97 (Altomare <i>et al.</i>, 1999)'
_diffrn_ambient_temperature 298(2)
_diffrn_detector_area_resol_mean 16.0696
_diffrn_measured_fraction_theta_full 0.999
_diffrn_measured_fraction_theta_max 0.999
_diffrn_measurement_device_type 'Oxford Diffraction Xcalibur S CCD'
_diffrn_measurement_method '\w and \f'
_diffrn_radiation_monochromator graphite
_diffrn_radiation_source 'Enhance (Mo) X-ray source'
_diffrn_radiation_type MoK\a
_diffrn_radiation_wavelength 0.71069
_diffrn_reflns_av_R_equivalents 0.0255
_diffrn_reflns_av_sigmaI/netI 0.0087
_diffrn_reflns_limit_h_max 16
_diffrn_reflns_limit_h_min -16
_diffrn_reflns_limit_k_max 12
_diffrn_reflns_limit_k_min -12
_diffrn_reflns_limit_l_max 18
_diffrn_reflns_limit_l_min -18
_diffrn_reflns_number 76316
_diffrn_reflns_theta_full 28.50
_diffrn_reflns_theta_max 28.50
_diffrn_reflns_theta_min 2.92
_exptl_absorpt_coefficient_mu 0.098
_exptl_absorpt_correction_T_max 0.9758
_exptl_absorpt_correction_T_min 0.9711
_exptl_absorpt_correction_type multi-scan
_exptl_absorpt_process_details
;
(CrysAlis RED; Oxford Diffraction, 2006)
;
_exptl_crystal_colour colourless
_exptl_crystal_density_diffrn 1.324
_exptl_crystal_density_method 'not measured'
_exptl_crystal_description tablets
_exptl_crystal_F_000 704
_exptl_crystal_size_max 0.30
_exptl_crystal_size_mid 0.30
_exptl_crystal_size_min 0.25
_refine_diff_density_max 0.316
_refine_diff_density_min -0.180
_refine_ls_extinction_method none
_refine_ls_goodness_of_fit_ref 1.174
_refine_ls_hydrogen_treatment mixed
_refine_ls_matrix_type full
_refine_ls_number_parameters 239
_refine_ls_number_reflns 4217
_refine_ls_number_restraints 0
_refine_ls_restrained_S_all 1.174
_refine_ls_R_factor_all 0.0655
_refine_ls_R_factor_gt 0.0598
_refine_ls_shift/su_max 0.000
_refine_ls_shift/su_mean 0.000
_refine_ls_structure_factor_coef Fsqd
_refine_ls_weighting_details 'calc w=1/[\s^2^(Fo^2^)+(0.0405P)^2^+0.8780P] where P=(Fo^2^+2Fc^2^)/3'
_refine_ls_weighting_scheme calc
_refine_ls_wR_factor_gt 0.1279
_refine_ls_wR_factor_ref 0.1308
_reflns_number_gt 3914
_reflns_number_total 4217
_reflns_threshold_expression I>2\s(I)
_cod_data_source_file rz2691.cif
_cod_data_source_block I
_cod_original_sg_symbol_H-M 'P 21/c'
_cod_database_code 2233619
_cod_database_fobs_code 2233619

loop_
_symmetry_equiv_pos_as_xyz
'x, y, z'
'-x, y+1/2, -z+1/2'
'-x, -y, -z'
'x, -y-1/2, z-1/2'

loop_
_atom_site_type_symbol
_atom_site_label
_atom_site_fract_x
_atom_site_fract_y
_atom_site_fract_z
_atom_site_U_iso_or_equiv
_atom_site_adp_type
_atom_site_calc_flag
_atom_site_refinement_flags
_atom_site_occupancy
_atom_site_symmetry_multiplicity
O O5 0.10799(10) -0.11594(17) -0.24016(10) 0.0540(4) Uani d . 1 1
N N1 0.44446(13) -0.09706(15) 0.15597(11) 0.0413(4) Uani d . 1 1
H H1A 0.4973(17) -0.110(2) 0.2099(16) 0.049(6) Uiso d . 1 1
H H1B 0.4294(17) -0.011(2) 0.1385(15) 0.045(5) Uiso d . 1 1
N N2 0.39964(14) -0.32294(16) 0.15666(14) 0.0467(4) Uani d . 1 1
H H2A 0.442(2) -0.329(3) 0.2161(19) 0.063(7) Uiso d . 1 1
H H2B 0.3761(19) -0.396(3) 0.1250(18) 0.059(7) Uiso d . 1 1
C C1 0.31657(12) -0.17948(16) 0.02049(11) 0.0303(3) Uani d . 1 1
C C2 0.33754(13) -0.07531(19) -0.04288(12) 0.0376(4) Uani d . 1 1
H H2 0.4006 -0.0181 -0.0250 0.045 Uiso calc R 1 1
C C3 0.27065(13) -0.0509(2) -0.13109(13) 0.0408(4) Uani d . 1 1
H H3 0.2871 0.0216 -0.1749 0.049 Uiso calc R 1 1
C C4 0.17991(13) -0.13163(19) -0.15559(12) 0.0375(4) Uani d . 1 1
C C5 0.15748(13) -0.2361(2) -0.09328(14) 0.0426(4) Uani d . 1 1
H H5 0.0939 -0.2924 -0.1109 0.051 Uiso calc R 1 1
C C6 0.22544(13) -0.26050(18) -0.00599(13) 0.0388(4) Uani d . 1 1
H H6 0.2096 -0.3344 0.0370 0.047 Uiso calc R 1 1
C C7 0.38977(12) -0.20070(15) 0.11435(12) 0.0316(3) Uani d . 1 1
C C17 0.12111(18) 0.0003(3) -0.30073(15) 0.0591(6) Uani d . 1 1
H H17A 0.1146(14) 0.0864(14) -0.2636(7) 0.089 Uiso calc R 1 1
H H17B 0.0653(12) -0.0014(10) -0.3597(11) 0.089 Uiso calc R 1 1
H H17C 0.1925(12) -0.0034(10) -0.3209(11) 0.089 Uiso calc R 1 1
O O1 0.61718(10) -0.11290(12) 0.30539(9) 0.0400(3) Uani d . 1 1
O O2 0.55414(10) -0.31629(12) 0.34359(10) 0.0421(3) Uani d . 1 1
O O3 0.63894(11) -0.06691(15) 0.52149(10) 0.0517(4) Uani d . 1 1
O O4 0.78817(10) -0.40567(14) 0.34411(9) 0.0447(3) Uani d . 1 1
C C8 0.71797(11) -0.23514(15) 0.43547(11) 0.0276(3) Uani d . 1 1
C C9 0.72422(14) -0.15283(17) 0.51889(12) 0.0366(4) Uani d . 1 1
C C10 0.81319(17) -0.1596(2) 0.59275(14) 0.0523(5) Uani d . 1 1
H H10 0.8165 -0.1042 0.6518 0.063 Uiso calc R 1 1
C C11 0.89636(15) -0.2462(2) 0.58046(15) 0.0524(5) Uani d . 1 1
H H11 0.9593 -0.2491 0.6308 0.063 Uiso calc R 1 1
C C12 0.89261(13) -0.3286(2) 0.49875(13) 0.0425(4) Uani d . 1 1
H H12 0.9522 -0.3885 0.4914 0.051 Uiso calc R 1 1
C C13 0.80189(12) -0.32480(16) 0.42671(11) 0.0315(3) Uani d . 1 1
C C14 0.62180(11) -0.22199(15) 0.35457(10) 0.0270(3) Uani d . 1 1
C C15 0.62678(17) -0.0059(2) 0.61327(15) 0.0523(5) Uani d . 1 1
H H15A 0.6294(13) -0.0783(10) 0.6634(8) 0.078 Uiso calc R 1 1
H H15B 0.5577(11) 0.0421(16) 0.6066(3) 0.078 Uiso calc R 1 1
H H15C 0.6849(11) 0.0606(15) 0.6329(7) 0.078 Uiso calc R 1 1
C C16 0.86484(16) -0.5108(2) 0.33788(14) 0.0477(5) Uani d . 1 1
H H16A 0.9338(10) -0.4683(6) 0.3302(11) 0.071 Uiso calc R 1 1
H H16B 0.8399(7) -0.5704(12) 0.2808(10) 0.071 Uiso calc R 1 1
H H16C 0.8742(9) -0.5669(13) 0.3984(9) 0.071 Uiso calc R 1 1

loop_
_atom_site_aniso_label
_atom_site_aniso_U_11
_atom_site_aniso_U_22
_atom_site_aniso_U_33
_atom_site_aniso_U_12
_atom_site_aniso_U_13
_atom_site_aniso_U_23
O5 0.0399(7) 0.0729(10) 0.0426(7) -0.0057(7) -0.0136(6) -0.0001(7)
N1 0.0484(8) 0.0244(7) 0.0428(8) 0.0029(6) -0.0181(7) 0.0010(6)
N2 0.0499(9) 0.0259(7) 0.0573(10) 0.0001(6) -0.0121(8) 0.0043(7)
C1 0.0278(7) 0.0275(7) 0.0339(7) 0.0028(6) -0.0002(6) -0.0054(6)
C2 0.0279(7) 0.0432(9) 0.0391(9) -0.0068(7) -0.0025(6) 0.0002(7)
C3 0.0344(8) 0.0496(10) 0.0363(8) -0.0056(7) -0.0002(6) 0.0046(7)
C4 0.0280(7) 0.0481(10) 0.0340(8) 0.0026(7) -0.0022(6) -0.0077(7)
C5 0.0310(8) 0.0456(10) 0.0478(10) -0.0105(7) -0.0042(7) -0.0070(8)
C6 0.0371(8) 0.0335(8) 0.0440(9) -0.0063(7) 0.0005(7) -0.0015(7)
C7 0.0307(7) 0.0247(7) 0.0372(8) 0.0049(6) -0.0013(6) -0.0019(6)
C17 0.0533(12) 0.0791(16) 0.0397(10) 0.0039(11) -0.0081(8) 0.0063(10)
O1 0.0410(6) 0.0318(6) 0.0416(6) -0.0013(5) -0.0104(5) 0.0114(5)
O2 0.0363(6) 0.0267(6) 0.0568(8) -0.0032(5) -0.0126(5) 0.0046(5)
O3 0.0525(8) 0.0551(8) 0.0425(7) 0.0201(6) -0.0072(6) -0.0171(6)
O4 0.0446(7) 0.0508(7) 0.0354(6) 0.0217(6) -0.0034(5) -0.0049(5)
C8 0.0273(7) 0.0251(7) 0.0279(7) -0.0004(5) -0.0027(5) 0.0048(5)
C9 0.0378(8) 0.0331(8) 0.0356(8) 0.0037(6) -0.0043(6) -0.0027(6)
C10 0.0547(11) 0.0540(12) 0.0405(10) 0.0065(9) -0.0154(8) -0.0128(9)
C11 0.0418(10) 0.0579(12) 0.0486(11) 0.0046(9) -0.0204(8) -0.0008(9)
C12 0.0302(8) 0.0475(10) 0.0459(10) 0.0094(7) -0.0052(7) 0.0060(8)
C13 0.0310(7) 0.0326(8) 0.0295(7) 0.0035(6) -0.0001(6) 0.0054(6)
C14 0.0272(7) 0.0237(7) 0.0281(7) 0.0064(5) -0.0018(5) -0.0015(5)
C15 0.0532(11) 0.0604(12) 0.0452(10) 0.0034(9) 0.0133(9) -0.0112(9)
C16 0.0494(10) 0.0501(11) 0.0445(10) 0.0213(9) 0.0103(8) 0.0032(8)

loop_
_atom_type_symbol
_atom_type_description
_atom_type_scat_dispersion_real
_atom_type_scat_dispersion_imag
_atom_type_scat_source
C C 0.0033 0.0016 'International Tables Vol C Tables 4.2.6.8 and 6.1.1.4'
H H 0.0000 0.0000 'International Tables Vol C Tables 4.2.6.8 and 6.1.1.4'
N N 0.0061 0.0033 'International Tables Vol C Tables 4.2.6.8 and 6.1.1.4'
O O 0.0106 0.0060 'International Tables Vol C Tables 4.2.6.8 and 6.1.1.4'

loop_
_geom_angle_atom_site_label_1
_geom_angle_atom_site_label_2
_geom_angle_atom_site_label_3
_geom_angle
C4 O5 C17 117.56(15)
C7 N1 H1A 120.8(13)
C7 N1 H1B 122.1(14)
H1A N1 H1B 116.8(19)
C7 N2 H2A 117.3(16)
C7 N2 H2B 120.8(16)
H2A N2 H2B 121(2)
C2 C1 C6 118.52(14)
C2 C1 C7 119.69(14)
C6 C1 C7 121.78(15)
C3 C2 C1 121.67(15)
C3 C2 H2 119.2
C1 C2 H2 119.2
C4 C3 C2 118.91(16)
C4 C3 H3 120.5
C2 C3 H3 120.5
O5 C4 C5 115.80(15)
O5 C4 C3 123.89(17)
C5 C4 C3 120.31(15)
C6 C5 C4 120.24(15)
C6 C5 H5 119.9
C4 C5 H5 119.9
C5 C6 C1 120.34(16)
C5 C6 H6 119.8
C1 C6 H6 119.8
N1 C7 N2 119.47(15)
N1 C7 C1 119.60(14)
N2 C7 C1 120.93(15)
O5 C17 H17A 109.5
O5 C17 H17B 109.5
H17A C17 H17B 109.5
O5 C17 H17C 109.5
H17A C17 H17C 109.5
H17B C17 H17C 109.5
C9 O3 C15 118.21(14)
C13 O4 C16 117.61(13)
C9 C8 C13 119.07(13)
C9 C8 C14 119.47(13)
C13 C8 C14 121.43(13)
O3 C9 C8 115.43(13)
O3 C9 C10 123.91(16)
C8 C9 C10 120.65(16)
C11 C10 C9 118.85(17)
C11 C10 H10 120.6
C9 C10 H10 120.6
C12 C11 C10 121.83(16)
C12 C11 H11 119.1
C10 C11 H11 119.1
C11 C12 C13 119.02(16)
C11 C12 H12 120.5
C13 C12 H12 120.5
O4 C13 C8 115.57(13)
O4 C13 C12 123.92(15)
C8 C13 C12 120.52(15)
O2 C14 O1 125.56(13)
O2 C14 C8 118.88(13)
O1 C14 C8 115.54(13)
O3 C15 H15A 109.5
O3 C15 H15B 109.5
H15A C15 H15B 109.5
O3 C15 H15C 109.5
H15A C15 H15C 109.5
H15B C15 H15C 109.5
O4 C16 H16A 109.5
O4 C16 H16B 109.5
H16A C16 H16B 109.5
O4 C16 H16C 109.5
H16A C16 H16C 109.5
H16B C16 H16C 109.5

loop_
_geom_bond_atom_site_label_1
_geom_bond_atom_site_label_2
_geom_bond_distance
O5 C4 1.3680(19)
O5 C17 1.427(3)
N1 C7 1.299(2)
N1 H1A 0.93(2)
N1 H1B 0.88(2)
N2 C7 1.316(2)
N2 H2A 0.91(3)
N2 H2B 0.86(3)
C1 C2 1.387(2)
C1 C6 1.394(2)
C1 C7 1.480(2)
C2 C3 1.386(2)
C2 H2 0.9700
C3 C4 1.386(2)
C3 H3 0.9700
C4 C5 1.385(3)
C5 C6 1.383(2)
C5 H5 0.9700
C6 H6 0.9700
C17 H17A 0.9877
C17 H17B 0.9877
C17 H17C 0.9877
O1 C14 1.2509(18)
O2 C14 1.2440(18)
O3 C9 1.368(2)
O3 C15 1.427(2)
O4 C13 1.370(2)
O4 C16 1.418(2)
C8 C9 1.391(2)
C8 C13 1.392(2)
C8 C14 1.5189(18)
C9 C10 1.394(2)
C10 C11 1.377(3)
C10 H10 0.9700
C11 C12 1.375(3)
C11 H11 0.9700
C12 C13 1.393(2)
C12 H12 0.9700
C15 H15A 0.9817
C15 H15B 0.9817
C15 H15C 0.9817
C16 H16A 0.9865
C16 H16B 0.9865
C16 H16C 0.9865

loop_
_geom_hbond_atom_site_label_D
_geom_hbond_atom_site_label_H
_geom_hbond_atom_site_label_A
_geom_hbond_site_symmetry_A
_geom_hbond_distance_DH
_geom_hbond_distance_HA
_geom_hbond_distance_DA
_geom_hbond_angle_DHA
N1 H1A O1 . 0.93(2) 1.84(2) 2.7576(18) 169(2)
N1 H1B O2 2_655 0.88(2) 1.91(2) 2.7166(18) 152(2)
N2 H2B O1 2_645 0.86(3) 2.31(2) 2.868(2) 123(2)
N2 H2A O2 . 0.91(3) 2.08(3) 2.976(2) 170(2)

loop_
_geom_torsion_atom_site_label_1
_geom_torsion_atom_site_label_2
_geom_torsion_atom_site_label_3
_geom_torsion_atom_site_label_4
_geom_torsion
C6 C1 C2 C3 -0.2(3)
C7 C1 C2 C3 -179.38(16)
C1 C2 C3 C4 0.9(3)
C17 O5 C4 C5 172.81(18)
C17 O5 C4 C3 -7.5(3)
C2 C3 C4 O5 179.46(17)
C2 C3 C4 C5 -0.8(3)
O5 C4 C5 C6 179.86(17)
C3 C4 C5 C6 0.1(3)
C4 C5 C6 C1 0.6(3)
C2 C1 C6 C5 -0.5(3)
C7 C1 C6 C5 178.64(16)
C2 C1 C7 N1 27.6(2)
C6 C1 C7 N1 -151.54(17)
C2 C1 C7 N2 -152.93(18)
C6 C1 C7 N2 27.9(2)
C15 O3 C9 C8 164.66(17)
C15 O3 C9 C10 -15.9(3)
C13 C8 C9 O3 179.53(15)
C14 C8 C9 O3 1.5(2)
C13 C8 C9 C10 0.1(3)
C14 C8 C9 C10 -177.89(17)
O3 C9 C10 C11 -177.5(2)
C8 C9 C10 C11 1.9(3)
C9 C10 C11 C12 -1.8(3)
C10 C11 C12 C13 -0.3(3)
C16 O4 C13 C8 -172.11(15)
C16 O4 C13 C12 8.1(3)
C9 C8 C13 O4 177.88(15)
C14 C8 C13 O4 -4.2(2)
C9 C8 C13 C12 -2.3(2)
C14 C8 C13 C12 175.68(15)
C11 C12 C13 O4 -177.78(17)
C11 C12 C13 C8 2.4(3)
C9 C8 C14 O2 -107.53(17)
C13 C8 C14 O2 74.5(2)
C9 C8 C14 O1 71.0(2)
C13 C8 C14 O1 -106.91(17)

loop_
_cod_related_entry_id
_cod_related_entry_database
_cod_related_entry_code
1 ChemSpider 30657440
